data_7110594
loop_
_publ_author_name
'Rei\&smann, Ulrike'
'Poremba, Peter'
'Lameyer, Lutz'
'Stalke, Dietmar'
'Edelmann, Frank T.'

_publ_section_title
;
 Redox chemistry of cerocene: the first heterobimetallic organolanthanide
 complex&#x2020;
;
_journal_issue 18
_journal_name_full 'Chemical Communications'
_journal_page_first 1865
_journal_paper_doi 10.1039/a903954f
_journal_year 1999
_chemical_formula_sum 'C96 H184 Ce2 O7 Si12 Yb'
_chemical_formula_weight 2240.79
_chemical_name_systematic
; 
 ? 
;
_space_group_IT_number 2
_symmetry_cell_setting triclinic
_symmetry_space_group_name_Hall '-P 1'
_symmetry_space_group_name_H-M 'P -1'
_atom_sites_solution_hydrogens geom
_atom_sites_solution_primary direct
_atom_sites_solution_secondary difmap
_audit_creation_method SHELXL-97
_cell_angle_alpha 67.012(12)
_cell_angle_beta 77.864(15)
_cell_angle_gamma 75.792(13)
_cell_formula_units_Z 1
_cell_length_a 14.733(4)
_cell_length_b 16.338(4)
_cell_length_c 17.841(5)
_cell_measurement_reflns_used 24
_cell_measurement_temperature 153(2)
_cell_measurement_theta_max 12.5
_cell_measurement_theta_min 10
_cell_volume 3800.9(18)
_computing_cell_refinement 'STOE DIF4'
_computing_data_collection 'STOE DIF4'
_computing_data_reduction 'STOE REDU4'
_computing_molecular_graphics SHELXTL-Plus
_computing_publication_material SHELXTL-Plus
_computing_structure_refinement 'SHELXL-97 (Sheldrick, 1997)'
_computing_structure_solution 'SHELXS-93 (Sheldrick, 1990)'
_diffrn_ambient_temperature 153(2)
_diffrn_measured_fraction_theta_full 0.992
_diffrn_measured_fraction_theta_max 0.992
_diffrn_measurement_method 'profile fitted on 2 theta/omega'
_diffrn_radiation_monochromator graphite
_diffrn_radiation_source 'fine-focus sealed tube'
_diffrn_radiation_type MoK\a
_diffrn_radiation_wavelength 0.71073
_diffrn_reflns_av_R_equivalents 0.0328
_diffrn_reflns_av_sigmaI/netI 0.0359
_diffrn_reflns_limit_h_max 15
_diffrn_reflns_limit_h_min -15
_diffrn_reflns_limit_k_max 17
_diffrn_reflns_limit_k_min -15
_diffrn_reflns_limit_l_max 19
_diffrn_reflns_limit_l_min -18
_diffrn_reflns_number 13513
_diffrn_reflns_theta_full 22.55
_diffrn_reflns_theta_max 22.55
_diffrn_reflns_theta_min 4.04
_diffrn_standards_decay_% 0.0
_diffrn_standards_interval_time 90
_diffrn_standards_number 3
_exptl_absorpt_coefficient_mu 1.328
_exptl_absorpt_correction_T_max .865
_exptl_absorpt_correction_T_min .826
_exptl_absorpt_correction_type 'semi empirical on 423 psi scans'
_exptl_crystal_colour 'pale green'
_exptl_crystal_density_diffrn 0.979
_exptl_crystal_density_method 'not measured'
_exptl_crystal_description blocks
_exptl_crystal_F_000 1170
_exptl_crystal_size_max 0.6
_exptl_crystal_size_mid 0.6
_exptl_crystal_size_min 0.5
_refine_diff_density_max 1.288
_refine_diff_density_min -0.487
_refine_diff_density_rms 0.132
_refine_ls_extinction_method none
_refine_ls_goodness_of_fit_ref 1.055
_refine_ls_hydrogen_treatment mixed
_refine_ls_matrix_type full
_refine_ls_number_parameters 893
_refine_ls_number_reflns 9940
_refine_ls_number_restraints 3975
_refine_ls_restrained_S_all 1.016
_refine_ls_R_factor_all 0.0736
_refine_ls_R_factor_gt 0.0622
_refine_ls_shift/su_max 0.000
_refine_ls_shift/su_mean 0.000
_refine_ls_structure_factor_coef Fsqd
_refine_ls_weighting_details 'w=1/[\s^2^(Fo^2^)+(0.1449P)^2^+4.3750P] where P=(Fo^2^+2Fc^2^)/3'
_refine_ls_weighting_scheme calc
_refine_ls_wR_factor_gt 0.1923
_refine_ls_wR_factor_ref 0.2049
_reflns_number_gt 8343
_reflns_number_total 9940
_reflns_threshold_expression >2sigma(I)
_cod_data_source_file 903954fsup1.cif
_cod_data_source_block bb
_cod_depositor_comments
;
The following automatic conversions were performed:

'_refine_ls_weighting_scheme' value 'calc
w=1/[\s^2^(Fo^2^)+(0.1449P)^2^+4.3750P] where P=(Fo^2^+2Fc^2^)/3' was
changed to 'calc'. New tag '_refine_ls_weighting_details' was
created. The value of the new tag was set to
'w=1/[\s^2^(Fo^2^)+(0.1449P)^2^+4.3750P] where P=(Fo^2^+2Fc^2^)/3'.

Automatic conversion script
Id: cif_fix_values 3143 2015-03-26 13:38:13Z robertas 
;
_cod_original_cell_volume 3800.9(17)
_cod_original_sg_symbol_H-M P-1
_cod_database_code 7110594

loop_
_symmetry_equiv_pos_as_xyz
'x, y, z'
'-x, -y, -z'

loop_
_atom_site_label
_atom_site_type_symbol
_atom_site_fract_x
_atom_site_fract_y
_atom_site_fract_z
_atom_site_U_iso_or_equiv
_atom_site_adp_type
_atom_site_occupancy
_atom_site_calc_flag
_atom_site_refinement_flags
_atom_site_disorder_assembly
_atom_site_disorder_group
Ce1 Ce 0.5000 0.5000 0.0000 0.0672(2) Uani 1 d S . .
Ce2 Ce 0.0000 1.0000 -0.5000 0.0504(2) Uani 1 d S . .
C1 C 0.6209(7) 0.4464(9) -0.1268(10) 0.072(3) Uani 0.442(5) d PDU A 1
C2 C 0.5845(9) 0.3715(9) -0.0684(8) 0.073(3) Uani 0.442(5) d PDU A 1
H2 H 0.6324 0.3194 -0.0524 0.088 Uiso 0.442(5) calc PR A 1
C3 C 0.4949(8) 0.3544(9) -0.0278(10) 0.075(3) Uani 0.442(5) d PDU A 1
H3 H 0.4975 0.2940 0.0101 0.090 Uiso 0.442(5) calc PR A 1
C4 C 0.4004(8) 0.4048(9) -0.0291(11) 0.073(3) Uani 0.442(5) d PDU A 1
C5 C 0.3596(10) 0.4965(9) -0.0733(15) 0.073(3) Uani 0.442(5) d PDU A 1
H5 H 0.2928 0.5085 -0.0614 0.087 Uiso 0.442(5) calc PR A 1
C6 C 0.3962(10) 0.5728(13) -0.130(3) 0.073(3) Uani 0.442(5) d PDU A 1
C7 C 0.4895(10) 0.5884(12) -0.166(2) 0.074(3) Uani 0.442(5) d PDU A 1
H7 H 0.4895 0.6504 -0.1989 0.089 Uiso 0.442(5) calc PR A 1
C8 C 0.5809(9) 0.5374(9) -0.1671(14) 0.075(3) Uani 0.442(5) d PDU A 1
H8 H 0.6265 0.5720 -0.2029 0.090 Uiso 0.442(5) calc PR A 1
Si1 Si 0.7515(5) 0.4208(6) -0.1602(4) 0.095(2) Uani 0.442(5) d PDU A 1
C9 C 0.762(2) 0.445(2) -0.2718(9) 0.153(11) Uani 0.442(5) d PDU A 1
H9A H 0.7285 0.4064 -0.2815 0.229 Uiso 0.442(5) calc PR A 1
H9B H 0.8291 0.4339 -0.2936 0.229 Uiso 0.442(5) calc PR A 1
H9C H 0.7350 0.5089 -0.2995 0.229 Uiso 0.442(5) calc PR A 1
C10 C 0.8174(17) 0.4935(17) -0.1417(18) 0.123(7) Uani 0.442(5) d PDU A 1
H10A H 0.8114 0.4807 -0.0827 0.184 Uiso 0.442(5) calc PR A 1
H10B H 0.7914 0.5572 -0.1698 0.184 Uiso 0.442(5) calc PR A 1
H10C H 0.8842 0.4807 -0.1630 0.184 Uiso 0.442(5) calc PR A 1
C11 C 0.8088(19) 0.3011(11) -0.112(2) 0.160(10) Uani 0.442(5) d PDU A 1
H11A H 0.8057 0.2864 -0.0527 0.240 Uiso 0.442(5) calc PR A 1
H11B H 0.8750 0.2927 -0.1361 0.240 Uiso 0.442(5) calc PR A 1
H11C H 0.7759 0.2613 -0.1212 0.240 Uiso 0.442(5) calc PR A 1
Si2 Si 0.3136(6) 0.3306(6) 0.0393(4) 0.118(2) Uani 0.442(5) d PDU A 1
C12 C 0.329(3) 0.230(2) 0.010(3) 0.156(7) Uani 0.442(5) d PDU A 1
H12A H 0.3186 0.2497 -0.0468 0.234 Uiso 0.442(5) calc PR A 1
H12B H 0.2840 0.1917 0.0461 0.234 Uiso 0.442(5) calc PR A 1
H12C H 0.3937 0.1960 0.0169 0.234 Uiso 0.442(5) calc PR A 1
C13 C 0.333(3) 0.294(3) 0.1477(10) 0.155(11) Uani 0.442(5) d PDU A 1
H13A H 0.3981 0.2617 0.1543 0.232 Uiso 0.442(5) calc PR A 1
H13B H 0.2889 0.2549 0.1833 0.232 Uiso 0.442(5) calc PR A 1
H13C H 0.3231 0.3478 0.1630 0.232 Uiso 0.442(5) calc PR A 1
C14 C 0.1903(12) 0.391(2) 0.0275(18) 0.158(10) Uani 0.442(5) d PDU A 1
H14A H 0.1802 0.4111 -0.0300 0.237 Uiso 0.442(5) calc PR A 1
H14B H 0.1788 0.4436 0.0441 0.237 Uiso 0.442(5) calc PR A 1
H14C H 0.1467 0.3502 0.0622 0.237 Uiso 0.442(5) calc PR A 1
Si3 Si 0.3069(10) 0.6763(8) -0.1767(10) 0.098(4) Uani 0.442(5) d PDU A 1
C15 C 0.349(3) 0.7793(18) -0.188(2) 0.190(10) Uani 0.442(5) d PDU A 1
H15A H 0.3514 0.7792 -0.1335 0.284 Uiso 0.442(5) calc PR A 1
H15B H 0.3051 0.8331 -0.2168 0.284 Uiso 0.442(5) calc PR A 1
H15C H 0.4118 0.7799 -0.2194 0.284 Uiso 0.442(5) calc PR A 1
C16 C 0.1820(17) 0.685(4) -0.126(3) 0.225(11) Uani 0.442(5) d PDU A 1
H16A H 0.1570 0.6328 -0.1209 0.337 Uiso 0.442(5) calc PR A 1
H16B H 0.1438 0.7407 -0.1599 0.337 Uiso 0.442(5) calc PR A 1
H16C H 0.1797 0.6876 -0.0718 0.337 Uiso 0.442(5) calc PR A 1
C17 C 0.303(3) 0.687(2) -0.2838(14) 0.132(8) Uani 0.442(5) d PDU A 1
H17A H 0.2874 0.6314 -0.2832 0.198 Uiso 0.442(5) calc PR A 1
H17B H 0.3651 0.6950 -0.3161 0.198 Uiso 0.442(5) calc PR A 1
H17C H 0.2553 0.7386 -0.3086 0.198 Uiso 0.442(5) calc PR A 1
C1' C 0.3961(10) 0.5837(10) -0.134(2) 0.075(3) Uani 0.558(5) d PDU A 2
C2' C 0.4922(9) 0.5760(10) -0.1685(18) 0.075(3) Uani 0.558(5) d PDU A 2
H2' H 0.5054 0.6298 -0.2122 0.089 Uiso 0.558(5) calc PR A 2
C3' C 0.5732(9) 0.5073(8) -0.1533(11) 0.074(3) Uani 0.558(5) d PDU A 2
H3' H 0.6292 0.5293 -0.1828 0.088 Uiso 0.558(5) calc PR A 2
C4' C 0.5921(7) 0.4136(8) -0.1052(9) 0.073(3) Uani 0.558(5) d PDU A 2
C5' C 0.5349(7) 0.3521(8) -0.0503(9) 0.075(3) Uani 0.558(5) d PDU A 2
H5' H 0.5692 0.2920 -0.0314 0.090 Uiso 0.558(5) calc PR A 2
C6' C 0.4379(8) 0.3581(6) -0.0161(8) 0.074(3) Uani 0.558(5) d PDU A 2
C7' C 0.3578(8) 0.4288(7) -0.0300(9) 0.074(3) Uani 0.558(5) d PDU A 2
H7' H 0.3011 0.4082 -0.0008 0.089 Uiso 0.558(5) calc PR A 2
C8' C 0.3420(9) 0.5223(8) -0.0766(12) 0.073(3) Uani 0.558(5) d PDU A 2
H8' H 0.2785 0.5503 -0.0661 0.087 Uiso 0.558(5) calc PR A 2
Si1' Si 0.3261(8) 0.7008(6) -0.1787(8) 0.105(3) Uani 0.558(5) d PDU A 2
C9' C 0.331(3) 0.7909(17) -0.143(2) 0.213(10) Uani 0.558(5) d PDU A 2
H9'1 H 0.3243 0.7679 -0.0834 0.320 Uiso 0.558(5) calc PR A 2
H9'2 H 0.2793 0.8418 -0.1626 0.320 Uiso 0.558(5) calc PR A 2
H9'3 H 0.3915 0.8113 -0.1657 0.320 Uiso 0.558(5) calc PR A 2
C10' C 0.2010(14) 0.678(3) -0.141(2) 0.195(9) Uani 0.558(5) d PDU A 2
H10D H 0.1928 0.6298 -0.1567 0.292 Uiso 0.558(5) calc PR A 2
H10E H 0.1562 0.7335 -0.1657 0.292 Uiso 0.558(5) calc PR A 2
H10F H 0.1895 0.6604 -0.0811 0.292 Uiso 0.558(5) calc PR A 2
C11' C 0.337(2) 0.7346(19) -0.2900(10) 0.167(10) Uani 0.558(5) d PDU A 2
H11D H 0.3232 0.6869 -0.3038 0.250 Uiso 0.558(5) calc PR A 2
H11E H 0.4016 0.7443 -0.3139 0.250 Uiso 0.558(5) calc PR A 2
H11F H 0.2925 0.7908 -0.3121 0.250 Uiso 0.558(5) calc PR A 2
Si2' Si 0.7191(4) 0.3635(5) -0.1311(4) 0.109(2) Uani 0.558(5) d PDU A 2
C12' C 0.748(2) 0.366(2) -0.2386(10) 0.167(11) Uani 0.558(5) d PDU A 2
H12D H 0.7281 0.4275 -0.2764 0.250 Uiso 0.558(5) calc PR A 2
H12E H 0.7155 0.3244 -0.2452 0.250 Uiso 0.558(5) calc PR A 2
H12F H 0.8165 0.3477 -0.2506 0.250 Uiso 0.558(5) calc PR A 2
C13' C 0.7976(14) 0.4294(16) -0.1186(15) 0.132(7) Uani 0.558(5) d PDU A 2
H13D H 0.7794 0.4936 -0.1512 0.199 Uiso 0.558(5) calc PR A 2
H13E H 0.8632 0.4077 -0.1374 0.199 Uiso 0.558(5) calc PR A 2
H13F H 0.7917 0.4217 -0.0606 0.199 Uiso 0.558(5) calc PR A 2
C14' C 0.7576(17) 0.2445(11) -0.0647(15) 0.169(9) Uani 0.558(5) d PDU A 2
H14D H 0.8239 0.2240 -0.0825 0.253 Uiso 0.558(5) calc PR A 2
H14E H 0.7186 0.2061 -0.0688 0.253 Uiso 0.558(5) calc PR A 2
H14F H 0.7506 0.2406 -0.0076 0.253 Uiso 0.558(5) calc PR A 2
Si3' Si 0.4036(5) 0.2463(4) 0.0535(3) 0.113(2) Uani 0.558(5) d PDU A 2
C15' C 0.329(2) 0.210(2) 0.004(2) 0.152(7) Uani 0.558(5) d PDU A 2
H15D H 0.3633 0.2062 -0.0487 0.227 Uiso 0.558(5) calc PR A 2
H15E H 0.2700 0.2535 -0.0061 0.227 Uiso 0.558(5) calc PR A 2
H15F H 0.3148 0.1501 0.0398 0.227 Uiso 0.558(5) calc PR A 2
C16' C 0.338(2) 0.252(2) 0.1524(10) 0.161(11) Uani 0.558(5) d PDU A 2
H16D H 0.3208 0.1932 0.1871 0.241 Uiso 0.558(5) calc PR A 2
H16E H 0.2800 0.2980 0.1421 0.241 Uiso 0.558(5) calc PR A 2
H16F H 0.3772 0.2685 0.1803 0.241 Uiso 0.558(5) calc PR A 2
C17' C 0.5066(14) 0.1519(13) 0.0805(17) 0.177(10) Uani 0.558(5) d PDU A 2
H17D H 0.5443 0.1457 0.0301 0.266 Uiso 0.558(5) calc PR A 2
H17E H 0.4839 0.0955 0.1144 0.266 Uiso 0.558(5) calc PR A 2
H17F H 0.5457 0.1652 0.1110 0.266 Uiso 0.558(5) calc PR A 2
C18 C 0.0325(18) 0.8081(18) -0.4299(7) 0.056(2) Uani 0.512(6) d PDU B 1
Si4 Si -0.0193(11) 0.7211(9) -0.3364(5) 0.072(2) Uani 0.512(6) d PDU B 1
C26 C -0.063(2) 0.767(2) -0.2520(16) 0.097(6) Uani 0.512(6) d PDU B 1
H26A H -0.0113 0.7873 -0.2412 0.146 Uiso 0.512(6) calc PR B 1
H26B H -0.0847 0.7192 -0.2022 0.146 Uiso 0.512(6) calc PR B 1
H26C H -0.1150 0.8177 -0.2681 0.146 Uiso 0.512(6) calc PR B 1
C27 C -0.1185(18) 0.6823(19) -0.3534(12) 0.105(7) Uani 0.512(6) d PDU B 1
H27A H -0.0972 0.6564 -0.3967 0.157 Uiso 0.512(6) calc PR B 1
H27B H -0.1702 0.7337 -0.3702 0.157 Uiso 0.512(6) calc PR B 1
H27C H -0.1407 0.6363 -0.3025 0.157 Uiso 0.512(6) calc PR B 1
C28 C 0.075(2) 0.6203(18) -0.2979(19) 0.109(9) Uani 0.512(6) d PDU B 1
H28A H 0.1280 0.6396 -0.2883 0.163 Uiso 0.512(6) calc PR B 1
H28B H 0.0968 0.5912 -0.3388 0.163 Uiso 0.512(6) calc PR B 1
H28C H 0.0493 0.5773 -0.2464 0.163 Uiso 0.512(6) calc PR B 1
C19 C -0.0070(12) 0.8300(13) -0.5020(6) 0.057(2) Uani 0.512(6) d PDU B 1
H19 H -0.0595 0.8015 -0.4922 0.068 Uiso 0.512(6) calc PR B 1
C20 C 0.0123(11) 0.8838(11) -0.5851(6) 0.057(2) Uani 0.512(6) d PDU B 1
H20 H -0.0285 0.8804 -0.6182 0.068 Uiso 0.512(6) calc PR B 1
C21 C 0.0779(11) 0.9421(10) -0.6320(5) 0.058(2) Uani 0.512(6) d PDU B 1
Si5 Si 0.0642(4) 0.9898(4) -0.7448(3) 0.0854(18) Uani 0.512(6) d PDU B 1
C29 C -0.0561(10) 1.0582(14) -0.7600(18) 0.098(6) Uani 0.512(6) d PDU B 1
H29A H -0.1033 1.0214 -0.7253 0.147 Uiso 0.512(6) calc PR B 1
H29B H -0.0653 1.0779 -0.8177 0.147 Uiso 0.512(6) calc PR B 1
H29C H -0.0633 1.1113 -0.7449 0.147 Uiso 0.512(6) calc PR B 1
C30 C 0.075(2) 0.8960(19) -0.782(2) 0.126(7) Uani 0.512(6) d PDU B 1
H30A H 0.0292 0.8573 -0.7483 0.188 Uiso 0.512(6) calc PR B 1
H30B H 0.1391 0.8602 -0.7783 0.188 Uiso 0.512(6) calc PR B 1
H30C H 0.0628 0.9209 -0.8394 0.188 Uiso 0.512(6) calc PR B 1
C31 C 0.1509(15) 1.0612(15) -0.8113(10) 0.132(8) Uani 0.512(6) d PDU B 1
H31A H 0.2149 1.0261 -0.8049 0.198 Uiso 0.512(6) calc PR B 1
H31B H 0.1435 1.1139 -0.7957 0.198 Uiso 0.512(6) calc PR B 1
H31C H 0.1402 1.0814 -0.8687 0.198 Uiso 0.512(6) calc PR B 1
C22 C 0.1521(11) 0.9696(12) -0.6124(7) 0.057(2) Uani 0.512(6) d PDU B 1
H22 H 0.1811 1.0122 -0.6589 0.068 Uiso 0.512(6) calc PR B 1
C23 C 0.1924(12) 0.9489(14) -0.5412(7) 0.059(3) Uani 0.512(6) d PDU B 1
Si6 Si 0.2999(6) 0.9979(7) -0.5550(6) 0.084(2) Uani 0.512(6) d PDU B 1
C32 C 0.287(2) 1.053(2) -0.4775(17) 0.146(7) Uani 0.512(6) d PDU B 1
H32A H 0.2724 1.0103 -0.4222 0.219 Uiso 0.512(6) calc PR B 1
H32B H 0.2364 1.1063 -0.4890 0.219 Uiso 0.512(6) calc PR B 1
H32C H 0.3467 1.0724 -0.4810 0.219 Uiso 0.512(6) calc PR B 1
C33 C 0.4029(19) 0.9031(19) -0.525(3) 0.137(10) Uani 0.512(6) d PDU B 1
H33A H 0.3866 0.8606 -0.4701 0.205 Uiso 0.512(6) calc PR B 1
H33B H 0.4576 0.9277 -0.5261 0.205 Uiso 0.512(6) calc PR B 1
H33C H 0.4183 0.8716 -0.5645 0.205 Uiso 0.512(6) calc PR B 1
C34 C 0.335(3) 1.077(2) -0.6561(12) 0.159(10) Uani 0.512(6) d PDU B 1
H34A H 0.3918 1.0976 -0.6549 0.238 Uiso 0.512(6) calc PR B 1
H34B H 0.2839 1.1291 -0.6718 0.238 Uiso 0.512(6) calc PR B 1
H34C H 0.3489 1.0469 -0.6963 0.238 Uiso 0.512(6) calc PR B 1
C24 C 0.1723(14) 0.8924(16) -0.4580(7) 0.056(3) Uani 0.512(6) d PDU B 1
H24 H 0.2177 0.8884 -0.4253 0.067 Uiso 0.512(6) calc PR B 1
C25 C 0.1022(18) 0.8410(19) -0.4119(9) 0.057(2) Uani 0.512(6) d PDU B 1
H25 H 0.1017 0.8243 -0.3545 0.068 Uiso 0.512(6) calc PR B 1
C21' C 0.0371(19) 0.8158(19) -0.4459(8) 0.058(2) Uani 0.488(6) d PDU B 2
Si5' Si -0.0191(12) 0.7214(10) -0.3653(6) 0.080(3) Uani 0.488(6) d PDU B 2
C29' C -0.073(2) 0.747(3) -0.2714(16) 0.104(7) Uani 0.488(6) d PDU B 2
H29D H -0.0267 0.7635 -0.2511 0.155 Uiso 0.488(6) calc PR B 2
H29E H -0.0952 0.6928 -0.2292 0.155 Uiso 0.488(6) calc PR B 2
H29F H -0.1272 0.7966 -0.2842 0.155 Uiso 0.488(6) calc PR B 2
C30' C -0.115(2) 0.690(2) -0.3969(15) 0.125(8) Uani 0.488(6) d PDU B 2
H30D H -0.1394 0.6404 -0.3511 0.188 Uiso 0.488(6) calc PR B 2
H30E H -0.0894 0.6710 -0.4441 0.188 Uiso 0.488(6) calc PR B 2
H30F H -0.1658 0.7426 -0.4122 0.188 Uiso 0.488(6) calc PR B 2
C31' C 0.075(2) 0.620(2) -0.333(2) 0.125(12) Uani 0.488(6) d PDU B 2
H31D H 0.1256 0.6351 -0.3159 0.188 Uiso 0.488(6) calc PR B 2
H31E H 0.1005 0.5985 -0.3787 0.188 Uiso 0.488(6) calc PR B 2
H31F H 0.0481 0.5716 -0.2866 0.188 Uiso 0.488(6) calc PR B 2
C22' C 0.0085(13) 0.8453(13) -0.5246(7) 0.058(2) Uani 0.488(6) d PDU B 2
H22' H -0.0385 0.8148 -0.5251 0.070 Uiso 0.488(6) calc PR B 2
C23' C 0.0330(11) 0.9093(11) -0.6029(7) 0.056(2) Uani 0.488(6) d PDU B 2
Si6' Si -0.0303(4) 0.9140(3) -0.6857(3) 0.0860(19) Uani 0.488(6) d PDU B 2
C32' C -0.0909(17) 1.0290(10) -0.745(2) 0.098(6) Uani 0.488(6) d PDU B 2
H32D H -0.1222 1.0255 -0.7866 0.147 Uiso 0.488(6) calc PR B 2
H32E H -0.0444 1.0688 -0.7717 0.147 Uiso 0.488(6) calc PR B 2
H32F H -0.1381 1.0532 -0.7075 0.147 Uiso 0.488(6) calc PR B 2
C33' C 0.057(2) 0.871(2) -0.760(2) 0.141(8) Uani 0.488(6) d PDU B 2
H33D H 0.0249 0.8730 -0.8033 0.212 Uiso 0.488(6) calc PR B 2
H33E H 0.0864 0.8086 -0.7309 0.212 Uiso 0.488(6) calc PR B 2
H33F H 0.1056 0.9089 -0.7835 0.212 Uiso 0.488(6) calc PR B 2
C34' C -0.1198(14) 0.8390(13) -0.6419(14) 0.129(7) Uani 0.488(6) d PDU B 2
H34D H -0.1521 0.8421 -0.6860 0.193 Uiso 0.488(6) calc PR B 2
H34E H -0.1660 0.8586 -0.6013 0.193 Uiso 0.488(6) calc PR B 2
H34F H -0.0884 0.7766 -0.6155 0.193 Uiso 0.488(6) calc PR B 2
C24' C 0.1006(11) 0.9676(11) -0.6337(7) 0.057(2) Uani 0.488(6) d PDU B 2
H24' H 0.0993 1.0022 -0.6905 0.069 Uiso 0.488(6) calc PR B 2
C25' C 0.1693(12) 0.9874(12) -0.6017(8) 0.056(2) Uani 0.488(6) d PDU B 2
H25' H 0.2044 1.0299 -0.6426 0.067 Uiso 0.488(6) calc PR B 2
C18' C 0.1978(13) 0.9593(14) -0.5238(8) 0.056(3) Uani 0.488(6) d PDU B 2
Si4' Si 0.3003(7) 1.0069(8) -0.5214(6) 0.076(2) Uani 0.488(6) d PDU B 2
C26' C 0.279(2) 1.058(2) -0.4391(16) 0.129(7) Uani 0.488(6) d PDU B 2
H26D H 0.2620 1.0125 -0.3855 0.193 Uiso 0.488(6) calc PR B 2
H26E H 0.2266 1.1098 -0.4508 0.193 Uiso 0.488(6) calc PR B 2
H26F H 0.3358 1.0777 -0.4383 0.193 Uiso 0.488(6) calc PR B 2
C27' C 0.4072(19) 0.918(2) -0.497(3) 0.131(10) Uani 0.488(6) d PDU B 2
H27D H 0.3924 0.8695 -0.4450 0.196 Uiso 0.488(6) calc PR B 2
H27E H 0.4578 0.9442 -0.4922 0.196 Uiso 0.488(6) calc PR B 2
H27F H 0.4279 0.8931 -0.5410 0.196 Uiso 0.488(6) calc PR B 2
C28' C 0.328(3) 1.0991(19) -0.6170(12) 0.139(9) Uani 0.488(6) d PDU B 2
H28D H 0.3826 1.1210 -0.6128 0.208 Uiso 0.488(6) calc PR B 2
H28E H 0.2737 1.1485 -0.6267 0.208 Uiso 0.488(6) calc PR B 2
H28F H 0.3437 1.0770 -0.6628 0.208 Uiso 0.488(6) calc PR B 2
C19' C 0.1665(16) 0.8999(16) -0.4453(8) 0.058(3) Uani 0.488(6) d PDU B 2
H19' H 0.1904 0.9056 -0.4024 0.070 Uiso 0.488(6) calc PR B 2
C20' C 0.108(2) 0.8343(19) -0.4157(9) 0.057(2) Uani 0.488(6) d PDU B 2
H20' H 0.1195 0.7921 -0.3625 0.068 Uiso 0.488(6) calc PR B 2
Yb1 Yb 0.5000 0.5000 0.5000 0.0576(2) Uani 1 d S . .
O1 O 0.4331(4) 0.3993(4) 0.4697(4) 0.0838(17) Uani 1 d D . .
C35 C 0.4379(12) 0.3969(11) 0.3881(7) 0.150(4) Uani 1 d DU . .
H35A H 0.4101 0.4567 0.3504 0.180 Uiso 1 calc R . .
H35B H 0.5043 0.3808 0.3655 0.180 Uiso 1 calc R . .
C36 C 0.3847(13) 0.3290(11) 0.3977(8) 0.164(4) Uani 1 d DU . .
H36A H 0.3339 0.3558 0.3620 0.196 Uiso 1 calc R . .
H36B H 0.4266 0.2790 0.3823 0.196 Uiso 1 calc R . .
C37 C 0.3456(12) 0.2963(11) 0.4808(8) 0.156(4) Uani 1 d DU . .
H37A H 0.3663 0.2299 0.5042 0.187 Uiso 1 calc R . .
H37B H 0.2759 0.3092 0.4847 0.187 Uiso 1 calc R . .
C38 C 0.3748(11) 0.3380(10) 0.5271(7) 0.139(4) Uani 1 d DU . .
H38A H 0.3192 0.3708 0.5525 0.167 Uiso 1 calc R . .
H38B H 0.4107 0.2919 0.5711 0.167 Uiso 1 calc R . .
O2 O 0.3589(4) 0.6093(4) 0.4737(4) 0.0761(15) Uani 1 d D . .
C39 C 0.3479(8) 0.7045(6) 0.4580(9) 0.127(3) Uani 1 d DU . .
H39A H 0.4036 0.7289 0.4223 0.153 Uiso 1 calc R . .
H39B H 0.3399 0.7155 0.5100 0.153 Uiso 1 calc R . .
C40 C 0.2642(9) 0.7457(8) 0.4175(11) 0.154(4) Uani 1 d DU . .
H40A H 0.2276 0.7949 0.4368 0.185 Uiso 1 calc R . .
H40B H 0.2824 0.7722 0.3575 0.185 Uiso 1 calc R . .
C41 C 0.2073(8) 0.6795(7) 0.4350(9) 0.130(3) Uani 1 d DU . .
H41A H 0.1806 0.6879 0.3855 0.156 Uiso 1 calc R . .
H41B H 0.1548 0.6836 0.4791 0.156 Uiso 1 calc R . .
C42 C 0.2713(6) 0.5927(7) 0.4614(8) 0.105(3) Uani 1 d DU . .
H42A H 0.2428 0.5510 0.5132 0.127 Uiso 1 calc R . .
H42B H 0.2839 0.5648 0.4191 0.127 Uiso 1 calc R . .
O3 O 0.5639(4) 0.5537(5) 0.3598(3) 0.094(2) Uani 1 d D . .
C43 C 0.5153(9) 0.6209(12) 0.2939(6) 0.171(5) Uani 1 d DU . .
H43A H 0.4569 0.6026 0.2919 0.205 Uiso 1 calc R . .
H43B H 0.4980 0.6796 0.3020 0.205 Uiso 1 calc R . .
C44 C 0.5772(11) 0.6285(13) 0.2202(6) 0.176(5) Uani 1 d DU . .
H44A H 0.5494 0.6109 0.1840 0.211 Uiso 1 calc R . .
H44B H 0.5857 0.6921 0.1912 0.211 Uiso 1 calc R . .
C45 C 0.6657(10) 0.5724(12) 0.2368(6) 0.163(4) Uani 1 d DU . .
H45A H 0.7158 0.6093 0.2196 0.196 Uiso 1 calc R . .
H45B H 0.6816 0.5299 0.2069 0.196 Uiso 1 calc R . .
C46 C 0.6573(8) 0.5225(11) 0.3262(6) 0.158(5) Uani 1 d DU . .
H46A H 0.6672 0.4567 0.3380 0.190 Uiso 1 calc R . .
H46B H 0.7050 0.5343 0.3505 0.190 Uiso 1 calc R . .
O4 O 0.8409(12) 0.5857(13) 0.3861(11) 0.139(4) Uiso 0.50 d PD . .
C47 C 0.9128(16) 0.556(2) 0.4374(12) 0.139(4) Uiso 0.50 d PDU . .
H47A H 0.9255 0.4888 0.4627 0.167 Uiso 0.50 calc PR . .
H47B H 0.8954 0.5814 0.4813 0.167 Uiso 0.50 calc PR . .
C48 C 0.9941(14) 0.589(2) 0.3814(14) 0.139(4) Uiso 0.50 d PDU . .
H48A H 1.0063 0.6408 0.3906 0.167 Uiso 0.50 calc PR . .
H48B H 1.0509 0.5405 0.3911 0.167 Uiso 0.50 calc PR . .
C49 C 0.9738(15) 0.616(2) 0.2980(12) 0.139(4) Uiso 0.50 d PDU . .
H49A H 0.9978 0.6722 0.2625 0.167 Uiso 0.50 calc PR . .
H49B H 1.0039 0.5681 0.2751 0.167 Uiso 0.50 calc PR . .
C50 C 0.8725(15) 0.631(2) 0.3027(12) 0.139(4) Uiso 0.50 d PDU . .
H50A H 0.8455 0.6961 0.2854 0.167 Uiso 0.50 calc PR . .
H50B H 0.8542 0.6052 0.2672 0.167 Uiso 0.50 calc PR . .

loop_
_atom_site_aniso_label
_atom_site_aniso_U_11
_atom_site_aniso_U_22
_atom_site_aniso_U_33
_atom_site_aniso_U_23
_atom_site_aniso_U_13
_atom_site_aniso_U_12
Ce1 0.0667(4) 0.0741(5) 0.0440(3) -0.0145(3) -0.0201(3) 0.0171(3)
Ce2 0.0473(3) 0.0445(3) 0.0528(3) -0.0114(3) -0.0148(2) 0.0004(2)
C1 0.076(4) 0.077(5) 0.055(5) -0.022(5) -0.006(4) 0.000(3)
C2 0.077(4) 0.071(5) 0.059(6) -0.021(4) -0.008(5) 0.003(5)
C3 0.080(4) 0.070(5) 0.060(6) -0.016(5) -0.010(5) 0.001(4)
C4 0.073(5) 0.079(5) 0.060(5) -0.020(5) -0.013(6) -0.005(4)
C5 0.070(5) 0.086(4) 0.055(5) -0.023(4) -0.020(4) 0.004(4)
C6 0.077(4) 0.081(4) 0.051(4) -0.018(4) -0.024(4) 0.007(4)
C7 0.083(4) 0.078(5) 0.048(4) -0.016(5) -0.016(4) 0.002(3)
C8 0.082(4) 0.078(5) 0.051(5) -0.017(5) -0.009(5) -0.001(4)
Si1 0.079(4) 0.111(5) 0.076(4) -0.038(4) 0.009(3) 0.004(3)
C9 0.123(16) 0.24(3) 0.093(7) -0.094(14) 0.019(10) 0.01(2)
C10 0.068(9) 0.168(18) 0.133(17) -0.069(17) 0.007(12) -0.015(11)
C11 0.083(14) 0.126(9) 0.21(2) -0.030(13) -0.006(16) 0.023(10)
Si2 0.112(4) 0.135(5) 0.087(4) -0.011(4) 0.000(4) -0.047(4)
C12 0.184(18) 0.136(12) 0.150(15) -0.015(11) -0.019(15) -0.093(11)
C13 0.176(17) 0.18(3) 0.086(6) 0.017(10) -0.017(10) -0.106(18)
C14 0.086(6) 0.27(3) 0.14(2) -0.09(2) -0.002(11) -0.059(9)
Si3 0.090(5) 0.095(5) 0.093(4) -0.013(5) -0.046(4) 0.008(4)
C15 0.24(2) 0.087(6) 0.27(3) -0.089(15) -0.13(2) 0.033(11)
C16 0.100(8) 0.26(2) 0.221(17) -0.047(17) -0.021(11) 0.074(9)
C17 0.166(19) 0.12(2) 0.100(8) 0.004(11) -0.092(11) -0.025(15)
C1' 0.080(4) 0.081(4) 0.053(4) -0.018(4) -0.024(4) 0.008(3)
C2' 0.085(4) 0.078(5) 0.048(4) -0.014(4) -0.015(4) 0.000(3)
C3' 0.079(4) 0.081(5) 0.050(5) -0.019(4) -0.008(4) -0.003(3)
C4' 0.077(4) 0.077(5) 0.058(5) -0.023(4) -0.011(4) 0.002(3)
C5' 0.079(4) 0.072(5) 0.064(5) -0.020(4) -0.015(5) 0.003(4)
C6' 0.075(5) 0.077(4) 0.060(5) -0.014(4) -0.019(5) -0.004(4)
C7' 0.068(5) 0.090(4) 0.056(5) -0.018(4) -0.019(5) -0.002(4)
C8' 0.070(5) 0.088(4) 0.052(4) -0.022(5) -0.023(4) 0.008(4)
Si1' 0.119(6) 0.091(4) 0.090(4) -0.017(4) -0.068(4) 0.028(4)
C9' 0.28(2) 0.118(10) 0.26(2) -0.104(14) -0.13(2) 0.074(12)
C10' 0.092(6) 0.234(19) 0.204(18) -0.059(15) -0.034(11) 0.048(8)
C11' 0.21(2) 0.15(2) 0.090(5) 0.010(9) -0.075(11) 0.011(17)
Si2' 0.079(3) 0.135(5) 0.108(4) -0.062(4) -0.004(3) 0.015(3)
C12' 0.124(15) 0.25(3) 0.138(9) -0.130(14) 0.006(13) 0.02(2)
C13' 0.070(7) 0.193(18) 0.138(17) -0.081(16) -0.002(11) -0.004(10)
C14' 0.109(15) 0.141(9) 0.206(18) -0.054(11) -0.018(15) 0.049(9)
Si3' 0.130(4) 0.104(3) 0.086(3) 0.014(3) -0.044(3) -0.043(3)
C15' 0.173(15) 0.152(15) 0.139(13) -0.016(12) -0.040(11) -0.090(12)
C16' 0.195(16) 0.19(3) 0.074(8) 0.018(8) -0.016(8) -0.097(14)
C17' 0.188(17) 0.087(9) 0.21(2) 0.031(14) -0.087(15) -0.024(10)
C18 0.051(4) 0.044(4) 0.066(4) -0.011(4) -0.017(4) 0.000(3)
Si4 0.078(3) 0.053(3) 0.069(4) 0.005(4) -0.025(5) -0.019(2)
C26 0.108(13) 0.108(16) 0.066(9) -0.011(7) -0.006(9) -0.038(10)
C27 0.125(11) 0.108(12) 0.073(15) 0.019(13) -0.039(13) -0.068(8)
C28 0.126(11) 0.059(8) 0.11(2) 0.013(9) -0.055(13) -0.007(6)
C19 0.054(5) 0.047(5) 0.065(4) -0.015(4) -0.014(4) -0.005(4)
C20 0.056(5) 0.048(6) 0.065(4) -0.019(4) -0.014(4) -0.003(4)
C21 0.056(5) 0.048(6) 0.059(3) -0.013(4) -0.010(3) 0.000(4)
Si5 0.108(4) 0.083(3) 0.055(2) -0.021(2) -0.016(2) -0.001(3)
C29 0.127(9) 0.080(11) 0.084(13) -0.021(11) -0.057(11) 0.008(9)
C30 0.173(16) 0.118(14) 0.094(16) -0.061(15) -0.041(12) 0.018(9)
C31 0.159(14) 0.18(2) 0.046(7) -0.014(10) -0.002(11) -0.064(15)
C22 0.050(5) 0.046(6) 0.061(4) -0.008(4) -0.006(3) 0.000(4)
C23 0.048(4) 0.048(5) 0.069(4) -0.011(4) -0.012(3) 0.001(3)
Si6 0.056(3) 0.065(4) 0.115(7) -0.013(4) -0.015(4) -0.014(2)
C32 0.149(15) 0.144(14) 0.188(19) -0.077(14) -0.029(15) -0.066(11)
C33 0.060(7) 0.112(13) 0.22(2) -0.028(11) -0.055(12) -0.008(7)
C34 0.169(16) 0.139(17) 0.141(12) 0.024(12) -0.026(18) -0.100(14)
C24 0.049(4) 0.045(5) 0.066(4) -0.011(4) -0.019(4) 0.001(3)
C25 0.051(4) 0.045(4) 0.066(4) -0.009(4) -0.019(3) -0.001(3)
C21' 0.051(4) 0.045(4) 0.070(4) -0.014(4) -0.018(4) 0.001(3)
Si5' 0.081(4) 0.054(3) 0.094(6) -0.006(5) -0.022(6) -0.019(2)
C29' 0.110(14) 0.099(16) 0.083(11) -0.005(8) 0.000(10) -0.041(10)
C30' 0.150(13) 0.112(14) 0.113(19) 0.009(17) -0.043(16) -0.082(10)
C31' 0.130(11) 0.055(8) 0.15(3) 0.010(11) -0.030(15) -0.003(7)
C22' 0.054(5) 0.048(5) 0.072(4) -0.019(4) -0.016(4) -0.005(4)
C23' 0.054(5) 0.049(6) 0.064(4) -0.021(4) -0.016(4) -0.001(4)
Si6' 0.103(4) 0.070(3) 0.101(4) -0.040(3) -0.057(3) 0.008(3)
C32' 0.114(13) 0.081(8) 0.104(14) -0.020(9) -0.067(11) -0.004(7)
C33' 0.196(15) 0.139(17) 0.101(16) -0.075(16) -0.061(9) 0.035(11)
C34' 0.162(16) 0.089(12) 0.164(18) -0.026(11) -0.100(10) -0.036(12)
C24' 0.054(6) 0.049(6) 0.062(4) -0.016(4) -0.011(4) 0.000(4)
C25' 0.049(5) 0.046(6) 0.065(4) -0.014(4) -0.011(4) 0.000(4)
C18' 0.048(4) 0.045(5) 0.070(4) -0.014(4) -0.016(4) -0.001(3)
Si4' 0.063(3) 0.061(4) 0.099(6) -0.011(4) -0.028(4) -0.016(2)
C26' 0.142(14) 0.141(14) 0.148(16) -0.069(13) -0.029(13) -0.066(11)
C27' 0.065(7) 0.120(13) 0.20(2) -0.036(11) -0.063(11) -0.007(7)
C28' 0.172(16) 0.120(15) 0.120(12) 0.018(12) -0.048(17) -0.097(12)
C19' 0.050(4) 0.045(5) 0.069(4) -0.010(4) -0.017(4) 0.000(3)
C20' 0.051(4) 0.044(4) 0.066(4) -0.010(4) -0.019(3) 0.001(3)
Yb1 0.0515(3) 0.0590(3) 0.0638(3) -0.0214(2) -0.0105(2) -0.0108(2)
O1 0.076(4) 0.090(4) 0.104(4) -0.047(4) -0.009(3) -0.029(3)
C35 0.187(10) 0.188(10) 0.138(8) -0.098(7) 0.021(7) -0.112(8)
C36 0.190(9) 0.188(9) 0.166(7) -0.087(7) 0.006(7) -0.113(7)
C37 0.178(9) 0.165(8) 0.165(8) -0.069(7) -0.002(7) -0.106(7)
C38 0.161(9) 0.139(9) 0.147(8) -0.052(7) 0.003(7) -0.097(8)
O2 0.062(3) 0.072(4) 0.096(4) -0.034(3) -0.019(3) -0.001(3)
C39 0.114(7) 0.071(6) 0.197(10) -0.057(6) -0.033(7) 0.007(5)
C40 0.118(7) 0.098(5) 0.213(9) -0.038(7) -0.035(6) 0.023(5)
C41 0.101(6) 0.111(6) 0.176(8) -0.069(6) -0.040(6) 0.028(4)
C42 0.081(6) 0.106(5) 0.145(8) -0.065(6) -0.041(5) 0.012(4)
O3 0.077(4) 0.122(5) 0.058(3) -0.012(3) -0.003(3) -0.014(4)
C43 0.150(9) 0.228(12) 0.084(6) -0.015(8) -0.002(6) -0.022(9)
C44 0.174(8) 0.240(11) 0.076(5) -0.034(7) -0.001(5) -0.022(8)
C45 0.152(8) 0.247(11) 0.070(5) -0.043(6) 0.005(6) -0.041(8)
C46 0.127(8) 0.246(12) 0.073(5) -0.044(7) 0.012(5) -0.027(8)

loop_
_atom_type_symbol
_atom_type_description
_atom_type_scat_dispersion_real
_atom_type_scat_dispersion_imag
_atom_type_scat_source
C C 0.0033 0.0016 'International Tables Vol C Tables 4.2.6.8 and 6.1.1.4'
H H 0.0000 0.0000 'International Tables Vol C Tables 4.2.6.8 and 6.1.1.4'
Si Si 0.0817 0.0704 'International Tables Vol C Tables 4.2.6.8 and 6.1.1.4'
Ce Ce -0.2486 2.6331 'International Tables Vol C Tables 4.2.6.8 and 6.1.1.4'
Yb Yb -0.3850 5.5486 'International Tables Vol C Tables 4.2.6.8 and 6.1.1.4'
O O 0.0106 0.0060 'International Tables Vol C Tables 4.2.6.8 and 6.1.1.4'

loop_
_geom_angle_atom_site_label_1
_geom_angle_atom_site_label_2
_geom_angle_atom_site_label_3
_geom_angle
_geom_angle_site_symmetry_1
_geom_angle_site_symmetry_3
C4 Ce1 C4 180.0 2_665 .
C4 Ce1 C3 148.4(3) 2_665 .
C4 Ce1 C3 31.6(3) . .
C4 Ce1 C3 31.6(3) 2_665 2_665
C4 Ce1 C3 148.4(3) . 2_665
C3 Ce1 C3 180.0 . 2_665
C4 Ce1 C3' 102.8(5) 2_665 .
C4 Ce1 C3' 77.2(5) . .
C3 Ce1 C3' 66.6(5) . .
C3 Ce1 C3' 113.4(5) 2_665 .
C4 Ce1 C3' 77.2(5) 2_665 2_665
C4 Ce1 C3' 102.8(5) . 2_665
C3 Ce1 C3' 113.4(5) . 2_665
C3 Ce1 C3' 66.6(5) 2_665 2_665
C3' Ce1 C3' 180.0 . 2_665
C4 Ce1 C5 148.7(3) 2_665 .
C4 Ce1 C5 31.3(3) . .
C3 Ce1 C5 59.4(5) . .
C3 Ce1 C5 120.6(5) 2_665 .
C3' Ce1 C5 72.6(6) . .
C3' Ce1 C5 107.4(6) 2_665 .
C4 Ce1 C5 31.3(3) 2_665 2_665
C4 Ce1 C5 148.7(3) . 2_665
C3 Ce1 C5 120.6(5) . 2_665
C3 Ce1 C5 59.4(5) 2_665 2_665
C3' Ce1 C5 107.4(6) . 2_665
C3' Ce1 C5 72.6(6) 2_665 2_665
C5 Ce1 C5 180.000(2) . 2_665
C4 Ce1 C4' 115.0(4) 2_665 .
C4 Ce1 C4' 65.0(4) . .
C3 Ce1 C4' 42.0(3) . .
C3 Ce1 C4' 138.0(3) 2_665 .
C3' Ce1 C4' 30.5(3) . .
C3' Ce1 C4' 149.5(3) 2_665 .
C5 Ce1 C4' 77.1(6) . .
C5 Ce1 C4' 102.9(6) 2_665 .
C4 Ce1 C4' 65.0(4) 2_665 2_665
C4 Ce1 C4' 115.0(4) . 2_665
C3 Ce1 C4' 138.0(3) . 2_665
C3 Ce1 C4' 42.0(3) 2_665 2_665
C3' Ce1 C4' 149.5(3) . 2_665
C3' Ce1 C4' 30.5(3) 2_665 2_665
C5 Ce1 C4' 102.9(6) . 2_665
C5 Ce1 C4' 77.1(6) 2_665 2_665
C4' Ce1 C4' 180.0 . 2_665
C4 Ce1 C2 121.4(4) 2_665 .
C4 Ce1 C2 58.6(4) . .
C3 Ce1 C2 30.2(3) . .
C3 Ce1 C2 149.8(3) 2_665 .
C3' Ce1 C2 46.2(3) . .
C3' Ce1 C2 133.8(3) 2_665 .
C5 Ce1 C2 78.5(5) . .
C5 Ce1 C2 101.5(5) 2_665 .
C4' Ce1 C2 15.9(3) . .
C4' Ce1 C2 164.1(3) 2_665 .
C4 Ce1 C2 58.6(4) 2_665 2_665
C4 Ce1 C2 121.4(4) . 2_665
C3 Ce1 C2 149.8(3) . 2_665
C3 Ce1 C2 30.2(3) 2_665 2_665
C3' Ce1 C2 133.8(3) . 2_665
C3' Ce1 C2 46.2(3) 2_665 2_665
C5 Ce1 C2 101.5(5) . 2_665
C5 Ce1 C2 78.5(5) 2_665 2_665
C4' Ce1 C2 164.1(3) . 2_665
C4' Ce1 C2 15.9(3) 2_665 2_665
C2 Ce1 C2 180.0 . 2_665
C23' Ce2 C23' 180.000(1) . 2_574
C23' Ce2 C24' 30.7(3) . .
C23' Ce2 C24' 149.3(3) 2_574 .
C23' Ce2 C24' 149.3(3) . 2_574
C23' Ce2 C24' 30.7(3) 2_574 2_574
C24' Ce2 C24' 180.000(1) . 2_574
C23' Ce2 C22' 30.5(3) . .
C23' Ce2 C22' 149.5(3) 2_574 .
C24' Ce2 C22' 57.8(4) . .
C24' Ce2 C22' 122.2(4) 2_574 .
C23' Ce2 C22' 149.5(3) . 2_574
C23' Ce2 C22' 30.5(3) 2_574 2_574
C24' Ce2 C22' 122.2(4) . 2_574
C24' Ce2 C22' 57.8(4) 2_574 2_574
C22' Ce2 C22' 180.000(1) . 2_574
C23' Ce2 C25 79.2(6) . .
C23' Ce2 C25 100.8(6) 2_574 .
C24' Ce2 C25 85.7(7) . .
C24' Ce2 C25 94.3(7) 2_574 .
C22' Ce2 C25 58.3(5) . .
C22' Ce2 C25 121.7(5) 2_574 .
C23' Ce2 C25 100.8(6) . 2_574
C23' Ce2 C25 79.2(6) 2_574 2_574
C24' Ce2 C25 94.3(7) . 2_574
C24' Ce2 C25 85.7(7) 2_574 2_574
C22' Ce2 C25 121.7(5) . 2_574
C22' Ce2 C25 58.3(5) 2_574 2_574
C25 Ce2 C25 180.000(2) . 2_574
C23' Ce2 C21' 57.9(5) . .
C23' Ce2 C21' 122.1(5) 2_574 .
C24' Ce2 C21' 77.7(6) . .
C24' Ce2 C21' 102.3(6) 2_574 .
C22' Ce2 C21' 30.2(3) . .
C22' Ce2 C21' 149.8(3) 2_574 .
C25 Ce2 C21' 30.8(5) . .
C25 Ce2 C21' 149.2(5) 2_574 .
C23' Ce2 C21' 122.1(5) . 2_574
C23' Ce2 C21' 57.9(5) 2_574 2_574
C24' Ce2 C21' 102.3(6) . 2_574
C24' Ce2 C21' 77.7(6) 2_574 2_574
C22' Ce2 C21' 149.8(3) . 2_574
C22' Ce2 C21' 30.2(3) 2_574 2_574
C25 Ce2 C21' 149.2(5) . 2_574
C25 Ce2 C21' 30.8(5) 2_574 2_574
C21' Ce2 C21' 180.000(1) . 2_574
C23' Ce2 C19' 86.1(6) . .
C23' Ce2 C19' 93.9(6) 2_574 .
C24' Ce2 C19' 77.0(5) . .
C24' Ce2 C19' 103.0(5) 2_574 .
C22' Ce2 C19' 77.8(5) . .
C22' Ce2 C19' 102.2(5) 2_574 .
C25 Ce2 C19' 29.6(5) . .
C25 Ce2 C19' 150.4(5) 2_574 .
C21' Ce2 C19' 57.3(5) . .
C21' Ce2 C19' 122.7(5) 2_574 .
C23' Ce2 C19' 93.9(6) . 2_574
C23' Ce2 C19' 86.1(6) 2_574 2_574
C24' Ce2 C19' 103.0(5) . 2_574
C24' Ce2 C19' 77.0(5) 2_574 2_574
C22' Ce2 C19' 102.2(5) . 2_574
C22' Ce2 C19' 77.8(5) 2_574 2_574
C25 Ce2 C19' 150.4(5) . 2_574
C25 Ce2 C19' 29.6(5) 2_574 2_574
C21' Ce2 C19' 122.7(5) . 2_574
C21' Ce2 C19' 57.3(5) 2_574 2_574
C19' Ce2 C19' 180.000(1) . 2_574
C2 C1 C8 134.0(9) . .
C2 C1 Si1 113.6(8) . .
C8 C1 Si1 112.4(8) . .
C2 C1 Ce1 71.2(6) . .
C8 C1 Ce1 75.5(10) . .
Si1 C1 Ce1 137.7(9) . .
C1 C2 C3 135.7(10) . .
C1 C2 Ce1 79.9(7) . .
C3 C2 Ce1 70.6(7) . .
C2 C3 C4 136.2(10) . .
C2 C3 Ce1 79.3(7) . .
C4 C3 Ce1 74.0(10) . .
C3 C4 C5 133.7(9) . .
C3 C4 Si2 110.9(8) . .
C5 C4 Si2 115.3(8) . .
C3 C4 Ce1 74.4(9) . .
C5 C4 Ce1 76.8(12) . .
Si2 C4 Ce1 132.2(11) . .
C6 C5 C4 134.6(10) . .
C6 C5 Ce1 77.6(18) . .
C4 C5 Ce1 71.9(11) . .
C5 C6 C7 133.5(10) . .
C5 C6 Si3 116.3(9) . .
C7 C6 Si3 110.1(8) . .
C5 C6 Ce1 72.4(16) . .
C7 C6 Ce1 75(2) . .
Si3 C6 Ce1 139(3) . .
C8 C7 C6 137.4(11) . .
C8 C7 Ce1 78.8(15) . .
C6 C7 Ce1 75(2) . .
C7 C8 C1 134.7(11) . .
C7 C8 Ce1 72.4(15) . .
C1 C8 Ce1 75.9(9) . .
C9 Si1 C11 107.4(12) . .
C9 Si1 C10 109.5(12) . .
C11 Si1 C10 107.7(11) . .
C9 Si1 C1 105.0(12) . .
C11 Si1 C1 114.9(10) . .
C10 Si1 C1 112.1(10) . .
C13 Si2 C12 109.9(13) . .
C13 Si2 C14 109.4(12) . .
C12 Si2 C14 107.3(12) . .
C13 Si2 C4 109.5(13) . .
C12 Si2 C4 109.6(16) . .
C14 Si2 C4 111.2(11) . .
C15 Si3 C17 104.8(12) . .
C15 Si3 C16 107.3(14) . .
C17 Si3 C16 106.6(13) . .
C15 Si3 C6 109.8(17) . .
C17 Si3 C6 108(2) . .
C16 Si3 C6 119.5(17) . .
C8' C1' C2' 133.5(9) . .
C8' C1' Si1' 113.5(7) . .
C2' C1' Si1' 112.9(8) . .
C8' C1' Ce1 76.1(14) . .
C2' C1' Ce1 74.4(17) . .
Si1' C1' Ce1 133(2) . .
C3' C2' C1' 135.1(10) . .
C3' C2' Ce1 71.3(12) . .
C1' C2' Ce1 76.3(18) . .
C2' C3' C4' 136.3(10) . .
C2' C3' Ce1 78.8(13) . .
C4' C3' Ce1 76.1(9) . .
C5' C4' C3' 133.4(9) . .
C5' C4' Si2' 116.0(7) . .
C3' C4' Si2' 110.3(7) . .
C5' C4' Ce1 78.0(8) . .
C3' C4' Ce1 73.4(9) . .
Si2' C4' Ce1 134.9(9) . .
C4' C5' C6' 135.5(9) . .
C4' C5' Ce1 72.5(8) . .
C6' C5' Ce1 76.5(8) . .
C7' C6' C5' 133.8(9) . .
C7' C6' Si3' 111.5(7) . .
C5' C6' Si3' 114.3(7) . .
C7' C6' Ce1 77.0(8) . .
C5' C6' Ce1 74.1(8) . .
Si3' C6' Ce1 137.3(8) . .
C8' C7' C6' 135.6(10) . .
C8' C7' Ce1 74.0(9) . .
C6' C7' Ce1 74.1(8) . .
C1' C8' C7' 136.0(10) . .
C1' C8' Ce1 75.2(15) . .
C7' C8' Ce1 77.2(9) . .
C11' Si1' C9' 114.2(12) . .
C11' Si1' C1' 109.7(16) . .
C9' Si1' C1' 120.8(17) . .
C11' Si1' C10' 104.7(12) . .
C9' Si1' C10' 104.2(12) . .
C1' Si1' C10' 100.8(13) . .
C14' Si2' C13' 105.6(10) . .
C14' Si2' C12' 106.1(11) . .
C13' Si2' C12' 107.0(10) . .
C14' Si2' C4' 115.0(9) . .
C13' Si2' C4' 109.1(9) . .
C12' Si2' C4' 113.5(11) . .
C16' Si3' C17' 105.9(10) . .
C16' Si3' C15' 108.7(12) . .
C17' Si3' C15' 105.8(11) . .
C16' Si3' C6' 111.4(11) . .
C17' Si3' C6' 113.6(9) . .
C15' Si3' C6' 111.0(12) . .
C19 C18 C25 132.8(9) . .
C19 C18 Si4 115.2(7) . .
C25 C18 Si4 112.0(7) . .
C19 C18 Ce2 74.7(11) . .
C25 C18 Ce2 70.4(14) . .
Si4 C18 Ce2 135.9(16) . .
C27 Si4 C26 107.6(10) . .
C27 Si4 C28 108.4(10) . .
C26 Si4 C28 106.5(10) . .
C27 Si4 C18 114.3(8) . .
C26 Si4 C18 110.2(13) . .
C28 Si4 C18 109.5(13) . .
C18 C19 C20 135.6(10) . .
C18 C19 Ce2 76.5(12) . .
C20 C19 Ce2 75.3(9) . .
C19 C20 C21 135.8(9) . .
C19 C20 Ce2 75.8(9) . .
C21 C20 Ce2 74.7(8) . .
C20 C21 C22 134.0(8) . .
C20 C21 Si5 111.7(7) . .
C22 C21 Si5 114.3(7) . .
C20 C21 Ce2 75.8(8) . .
C22 C21 Ce2 73.7(8) . .
Si5 C21 Ce2 134.1(8) . .
C31 Si5 C30 107.6(10) . .
C31 Si5 C29 108.1(10) . .
C30 Si5 C29 106.8(11) . .
C31 Si5 C21 114.7(8) . .
C30 Si5 C21 109.7(14) . .
C29 Si5 C21 109.6(11) . .
C23 C22 C21 135.5(9) . .
C23 C22 Ce2 76.0(9) . .
C21 C22 Ce2 76.5(8) . .
C22 C23 C24 133.2(9) . .
C22 C23 Si6 116.3(7) . .
C24 C23 Si6 110.4(7) . .
C22 C23 Ce2 74.7(9) . .
C24 C23 Ce2 74.9(10) . .
Si6 C23 Ce2 135.2(12) . .
C34 Si6 C23 117.8(12) . .
C34 Si6 C33 107.8(12) . .
C23 Si6 C33 108.9(13) . .
C34 Si6 C32 108.4(11) . .
C23 Si6 C32 110.2(11) . .
C33 Si6 C32 102.7(11) . .
C25 C24 C23 136.1(10) . .
C25 C24 Ce2 73.0(16) . .
C23 C24 Ce2 75.4(10) . .
C24 C25 C18 135.7(12) . .
C24 C25 Ce2 77.3(15) . .
C18 C25 Ce2 80.3(15) . .
C20' C21' C22' 133.7(9) . .
C20' C21' Si5' 110.9(8) . .
C22' C21' Si5' 114.9(8) . .
C20' C21' Ce2 78.1(15) . .
C22' C21' Ce2 73.8(12) . .
Si5' C21' Ce2 136.4(17) . .
C29' Si5' C31' 106.1(11) . .
C29' Si5' C30' 105.0(10) . .
C31' Si5' C30' 108.7(12) . .
C29' Si5' C21' 112.8(14) . .
C31' Si5' C21' 108.3(15) . .
C30' Si5' C21' 115.5(9) . .
C21' C22' C23' 135.4(9) . .
C21' C22' Ce2 75.9(13) . .
C23' C22' Ce2 74.1(9) . .
C22' C23' C24' 133.4(9) . .
C22' C23' Si6' 114.2(7) . .
C24' C23' Si6' 112.3(7) . .
C22' C23' Ce2 75.4(10) . .
C24' C23' Ce2 75.3(8) . .
Si6' C23' Ce2 134.1(9) . .
C33' Si6' C32' 107.6(12) . .
C33' Si6' C34' 107.3(11) . .
C32' Si6' C34' 107.9(9) . .
C33' Si6' C23' 108.4(15) . .
C32' Si6' C23' 114.7(12) . .
C34' Si6' C23' 110.5(8) . .
C25' C24' C23' 136.6(9) . .
C25' C24' Ce2 78.0(9) . .
C23' C24' Ce2 74.0(8) . .
C18' C25' C24' 135.1(10) . .
C18' C25' Ce2 76.6(10) . .
C24' C25' Ce2 72.1(9) . .
C25' C18' C19' 133.3(9) . .
C25' C18' Si4' 114.8(7) . .
C19' C18' Si4' 111.9(7) . .
C25' C18' Ce2 74.2(9) . .
C19' C18' Ce2 72.2(10) . .
Si4' C18' Ce2 138.3(12) . .
C28' Si4' C27' 109.8(12) . .
C28' Si4' C18' 112.8(11) . .
C27' Si4' C18' 111.7(13) . .
C28' Si4' C26' 104.5(11) . .
C27' Si4' C26' 104.4(11) . .
C18' Si4' C26' 113.2(11) . .
C20' C19' C18' 135.0(11) . .
C20' C19' Ce2 78.2(16) . .
C18' C19' Ce2 78.2(10) . .
C19' C20' C21' 135.6(12) . .
C19' C20' Ce2 72.4(16) . .
C21' C20' Ce2 72.3(15) . .
O3 Yb1 O3 180.0 . 2_666
O3 Yb1 O2 88.4(2) . 2_666
O3 Yb1 O2 91.6(2) 2_666 2_666
O3 Yb1 O2 91.6(2) . .
O3 Yb1 O2 88.4(2) 2_666 .
O2 Yb1 O2 180.0 2_666 .
O3 Yb1 O1 87.7(2) . .
O3 Yb1 O1 92.3(2) 2_666 .
O2 Yb1 O1 90.3(2) 2_666 .
O2 Yb1 O1 89.7(2) . .
O3 Yb1 O1 92.3(2) . 2_666
O3 Yb1 O1 87.7(2) 2_666 2_666
O2 Yb1 O1 89.7(2) 2_666 2_666
O2 Yb1 O1 90.3(2) . 2_666
O1 Yb1 O1 180.000(1) . 2_666
C38 O1 C35 109.4(7) . .
C38 O1 Yb1 125.3(6) . .
C35 O1 Yb1 125.1(5) . .
C36 C35 O1 106.4(8) . .
C37 C36 C35 107.5(9) . .
C36 C37 C38 110.8(9) . .
O1 C38 C37 105.9(8) . .
C39 O2 C42 108.2(7) . .
C39 O2 Yb1 126.4(5) . .
C42 O2 Yb1 125.1(5) . .
O2 C39 C40 104.9(8) . .
C41 C40 C39 109.9(9) . .
C40 C41 C42 105.0(8) . .
O2 C42 C41 107.7(8) . .
C46 O3 C43 108.5(7) . .
C46 O3 Yb1 125.5(5) . .
C43 O3 Yb1 125.9(6) . .
C44 C43 O3 107.3(9) . .
C45 C44 C43 110.6(9) . .
C44 C45 C46 106.4(9) . .
O3 C46 C45 107.1(9) . .
C50 O4 C47 113.3(13) . .
O4 C47 C48 103.4(12) . .
C49 C48 C47 108.2(13) . .
C50 C49 C48 106.2(13) . .
O4 C50 C49 104.9(13) . .

loop_
_geom_bond_atom_site_label_1
_geom_bond_atom_site_label_2
_geom_bond_distance
_geom_bond_site_symmetry_2
Ce1 C4 2.628(19) 2_665
Ce1 C4 2.628(19) .
Ce1 C3 2.634(18) .
Ce1 C3 2.634(18) 2_665
Ce1 C3' 2.689(19) .
Ce1 C3' 2.689(19) 2_665
Ce1 C5 2.69(3) .
Ce1 C5 2.69(3) 2_665
Ce1 C4' 2.723(14) .
Ce1 C4' 2.723(14) 2_665
Ce1 C2 2.744(14) .
Ce1 C2 2.744(14) 2_665
Ce2 C23' 2.682(16) .
Ce2 C23' 2.682(16) 2_574
Ce2 C24' 2.698(16) .
Ce2 C24' 2.698(16) 2_574
Ce2 C22' 2.70(2) .
Ce2 C22' 2.70(2) 2_574
Ce2 C25 2.72(3) .
Ce2 C25 2.72(3) 2_574
Ce2 C21' 2.73(3) .
Ce2 C21' 2.73(3) 2_574
Ce2 C19' 2.73(2) .
Ce2 C19' 2.73(2) 2_574
C1 C2 1.401(11) .
C1 C8 1.409(11) .
C1 Si1 1.884(9) .
C2 C3 1.403(11) .
C3 C4 1.432(11) .
C4 C5 1.436(11) .
C4 Si2 1.883(9) .
C5 C6 1.409(11) .
C6 C7 1.430(11) .
C6 Si3 1.884(9) .
C7 C8 1.399(11) .
Si1 C9 1.851(12) .
Si1 C11 1.859(13) .
Si1 C10 1.862(13) .
Si2 C13 1.853(13) .
Si2 C12 1.853(13) .
Si2 C14 1.854(13) .
Si3 C15 1.856(13) .
Si3 C17 1.863(13) .
Si3 C16 1.868(13) .
C1' C8' 1.393(11) .
C1' C2' 1.416(11) .
C1' Si1' 1.882(8) .
C2' C3' 1.413(10) .
C3' C4' 1.422(11) .
C4' C5' 1.406(11) .
C4' Si2' 1.888(8) .
C5' C6' 1.427(11) .
C6' C7' 1.421(11) .
C6' Si3' 1.885(8) .
C7' C8' 1.411(10) .
Si1' C11' 1.825(12) .
Si1' C9' 1.833(13) .
Si1' C10' 1.897(13) .
Si2' C14' 1.856(12) .
Si2' C13' 1.859(13) .
Si2' C12' 1.860(12) .
Si3' C16' 1.854(13) .
Si3' C17' 1.868(12) .
Si3' C15' 1.871(13) .
C18 C19 1.405(11) .
C18 C25 1.411(11) .
C18 Si4 1.878(8) .
Si4 C27 1.850(12) .
Si4 C26 1.864(12) .
Si4 C28 1.873(12) .
C19 C20 1.408(10) .
C20 C21 1.425(11) .
C21 C22 1.430(11) .
C21 Si5 1.888(8) .
Si5 C31 1.847(12) .
Si5 C30 1.858(13) .
Si5 C29 1.859(12) .
C22 C23 1.402(10) .
C23 C24 1.422(11) .
C23 Si6 1.875(9) .
Si6 C34 1.819(12) .
Si6 C33 1.877(12) .
Si6 C32 1.886(13) .
C24 C25 1.406(11) .
C21' C20' 1.414(11) .
C21' C22' 1.415(11) .
C21' Si5' 1.878(9) .
Si5' C29' 1.852(13) .
Si5' C31' 1.864(12) .
Si5' C30' 1.865(12) .
C22' C23' 1.417(11) .
C23' C24' 1.423(11) .
C23' Si6' 1.876(8) .
Si6' C33' 1.857(13) .
Si6' C32' 1.861(12) .
Si6' C34' 1.861(12) .
C24' C25' 1.415(10) .
C25' C18' 1.403(11) .
C18' C19' 1.416(11) .
C18' Si4' 1.876(8) .
Si4' C28' 1.830(12) .
Si4' C27' 1.859(12) .
Si4' C26' 1.892(12) .
C19' C20' 1.408(11) .
Yb1 O3 2.370(5) .
Yb1 O3 2.370(5) 2_666
Yb1 O2 2.380(5) 2_666
Yb1 O2 2.380(5) .
Yb1 O1 2.385(5) .
Yb1 O1 2.385(5) 2_666
O1 C38 1.429(10) .
O1 C35 1.458(10) .
C35 C36 1.449(11) .
C36 C37 1.410(12) .
C37 C38 1.436(11) .
O2 C39 1.442(9) .
O2 C42 1.457(9) .
C39 C40 1.444(12) .
C40 C41 1.429(12) .
C41 C42 1.461(11) .
O3 C46 1.434(10) .
O3 C43 1.435(11) .
C43 C44 1.414(11) .
C44 C45 1.411(12) .
C45 C46 1.474(11) .
O4 C50 1.412(14) .
O4 C47 1.414(14) .
C47 C48 1.455(14) .
C48 C49 1.451(14) .
C49 C50 1.442(14) .
